data_4036540
loop_
_publ_author_name
'Miller, Ricarda'
'Carreras, Javier'
'Muratore, Michael E.'
'Gaydou, Morgane'
'Camponovo, Francesco'
'Echavarren, Antonio M.'

_publ_section_title
;
 Broad Scope Aminocyclization of Enynes with Cationic JohnPhos-Gold(I)
 Complex as the Catalyst.
;
_journal_issue 5
_journal_name_full 'The Journal of organic chemistry'
_journal_page_first 1839
_journal_page_last 1849
_journal_paper_doi 10.1021/acs.joc.5b02607
_journal_volume 81
_journal_year 2016
_chemical_formula_sum 'C25 H23 F6 N O4'
_chemical_formula_weight 515.44
_space_group_IT_number 15
_space_group_name_Hall '-C 2yc'
_space_group_name_H-M_alt 'C 1 2/c 1'
_symmetry_cell_setting monoclinic
_symmetry_space_group_name_H-M 'C 1 2/c 1'
_atom_sites_solution_hydrogens geom
_atom_sites_solution_primary direct
_atom_sites_solution_secondary difmap
_audit_creation_method SHELXL-97
_cell_angle_alpha 90.00
_cell_angle_beta 102.828(3)
_cell_angle_gamma 90.00
_cell_formula_units_Z 8
_cell_length_a 19.9720(15)
_cell_length_b 16.8768(14)
_cell_length_c 14.6858(11)
_cell_measurement_reflns_used 5398
_cell_measurement_temperature 100(2)
_cell_measurement_theta_max 25.70
_cell_measurement_theta_min 2.29
_cell_volume 4826.5(7)
_computing_cell_refinement 'Bruker APEX2 v2009.1-0'
_computing_data_collection 'Bruker APEX2 v2009.1-0'
_computing_data_reduction 'Bruker SAINT V7.60A'
_computing_molecular_graphics 'Bruker SHELXTL'
_computing_publication_material 'Bruker SHELXTL'
_computing_structure_refinement 'SHELXS-97 (Sheldrick, 2008)'
_computing_structure_solution 'SHELXS-97 (Sheldrick, 2008)'
_diffrn_ambient_temperature 100(2)
_diffrn_detector_area_resol_mean 512
_diffrn_detector_type '4K CCD area detector APEX II'
_diffrn_measured_fraction_theta_full 0.998
_diffrn_measured_fraction_theta_max 0.998
_diffrn_measurement_device_type 'Kappa 4-axis goniometer bruker-nonius'
_diffrn_measurement_method
;
 Fullsphere data collection, phi and omega scans
;
_diffrn_measurement_specimen_support 'magnetic support whith 10 micron nylon fiber cryoloop'
_diffrn_radiation_monochromator 'Multilayer Montel 200 mirrors'
_diffrn_radiation_type MoK\a
_diffrn_radiation_wavelength 0.71073
_diffrn_reflns_av_R_equivalents 0.0565
_diffrn_reflns_av_sigmaI/netI 0.0467
_diffrn_reflns_limit_h_max 17
_diffrn_reflns_limit_h_min -24
_diffrn_reflns_limit_k_max 21
_diffrn_reflns_limit_k_min -21
_diffrn_reflns_limit_l_max 18
_diffrn_reflns_limit_l_min -18
_diffrn_reflns_number 28964
_diffrn_reflns_theta_full 26.42
_diffrn_reflns_theta_max 26.42
_diffrn_reflns_theta_min 1.98
_diffrn_source 'rotating anode X-ray tube'
_diffrn_source_current 70
_diffrn_source_power 50
_diffrn_source_size '3 mm x 0.3 mm fine focus'
_diffrn_source_type 'Bruker-Nonius FR 591'
_exptl_absorpt_coefficient_mu 0.126
_exptl_absorpt_correction_T_max 0.9982
_exptl_absorpt_correction_T_min 0.9526
_exptl_absorpt_correction_type empirical
_exptl_absorpt_process_details
; 
 SADABS Version 2008/1 Bruker-Nonius
 Blessing, Acta Cryst. (1995) A51 33-38
;
_exptl_crystal_colour colourless
_exptl_crystal_density_diffrn 1.419
_exptl_crystal_density_method 'not measured'
_exptl_crystal_description Plate
_exptl_crystal_F_000 2128
_exptl_crystal_size_max 0.20
_exptl_crystal_size_mid 0.10
_exptl_crystal_size_min 0.01
_refine_diff_density_max 0.340
_refine_diff_density_min -0.232
_refine_diff_density_rms 0.050
_refine_ls_extinction_method none
_refine_ls_goodness_of_fit_ref 1.017
_refine_ls_hydrogen_treatment noref
_refine_ls_matrix_type full
_refine_ls_number_parameters 358
_refine_ls_number_reflns 4957
_refine_ls_number_restraints 21
_refine_ls_restrained_S_all 1.025
_refine_ls_R_factor_all 0.0797
_refine_ls_R_factor_gt 0.0458
_refine_ls_shift/su_max 0.000
_refine_ls_shift/su_mean 0.000
_refine_ls_structure_factor_coef Fsqd
_refine_ls_weighting_details 'calc w=1/[\s^2^(Fo^2^)+(0.0494P)^2^+6.2187P] where P=(Fo^2^+2Fc^2^)/3'
_refine_ls_weighting_scheme calc
_refine_ls_wR_factor_gt 0.1053
_refine_ls_wR_factor_ref 0.1209
_reflns_number_gt 3439
_reflns_number_total 4957
_reflns_threshold_expression >2sigma(I)
_cod_data_source_file mo_FCT217_0mX(4i).cif
_cod_data_source_block mo_fct217_0m
_cod_depositor_comments
;
The following automatic conversions were performed:

data name '_diffrn_measurement_specimen_suppport' was replaced with
'_diffrn_measurement_specimen_support' as specified in the
replacement file
'/home/saulius/struct/COD-crude-data/automatic-downloads/DataCite-retrospective/ACS/depositions/lib/lists/replacement-tags.lst'.

Automatic conversion script
Id: cif_correct_tags 6909 2019-04-08 15:41:33Z antanas 

The following automatic conversions were performed:

data item '_symmetry_cell_setting' value 'Monoclinic' was changed to
'monoclinic' in accordance with the
/home/saulius/struct/COD-crude-data/automatic-downloads/DataCite-retrospective/ACS/depositions/lib/dictionaries/cif_core.dic
dictionary named 'cif_core.dic' version 2.4.2 last updated on
2011-04-26.

Automatic conversion script
Id: cif_fix_values 6909 2019-04-08 15:41:33Z antanas 
;
_cod_original_cell_volume 4826.5(6)
_cod_original_sg_symbol_H-M C2/c
_cod_database_code 4036540

loop_
_symmetry_equiv_pos_as_xyz
'x, y, z'
'-x, y, -z+1/2'
'x+1/2, y+1/2, z'
'-x+1/2, y+1/2, -z+1/2'
'-x, -y, -z'
'x, -y, z-1/2'
'-x+1/2, -y+1/2, -z'
'x+1/2, -y+1/2, z-1/2'

loop_
_atom_site_label
_atom_site_type_symbol
_atom_site_fract_x
_atom_site_fract_y
_atom_site_fract_z
_atom_site_U_iso_or_equiv
_atom_site_adp_type
_atom_site_occupancy
_atom_site_symmetry_multiplicity
_atom_site_calc_flag
_atom_site_refinement_flags
_atom_site_disorder_assembly
_atom_site_disorder_group
C1 C 0.72411(10) 0.28185(13) 0.79893(13) 0.0190(5) Uani 1 1 d . . .
H1 H 0.7596 0.2407 0.8118 0.023 Uiso 1 1 calc R . .
C2 C 0.69002(10) 0.28517(12) 0.88360(13) 0.0173(4) Uani 1 1 d . . .
H2 H 0.7264 0.2909 0.9402 0.021 Uiso 1 1 calc R . .
C3 C 0.64902(11) 0.21092(12) 0.89415(13) 0.0195(5) Uani 1 1 d . . .
C4 C 0.57499(11) 0.23385(12) 0.88549(14) 0.0203(5) Uani 1 1 d . . .
H4A H 0.5533 0.2006 0.9246 0.024 Uiso 1 1 calc R . .
H4B H 0.5494 0.2298 0.8213 0.024 Uiso 1 1 calc R . .
C5 C 0.57948(10) 0.32052(12) 0.91925(13) 0.0177(4) Uani 1 1 d . . .
C6 C 0.63928(10) 0.35426(12) 0.88066(14) 0.0183(4) Uani 1 1 d . . .
H6A H 0.6611 0.3980 0.9190 0.022 Uiso 1 1 calc R . .
H6B H 0.6230 0.3730 0.8172 0.022 Uiso 1 1 calc R . .
C7 C 0.67442(12) 0.13902(13) 0.91196(15) 0.0257(5) Uani 1 1 d . . .
H7A H 0.6458 0.0974 0.9203 0.031 Uiso 1 1 calc R . .
H7B H 0.7209 0.1299 0.9162 0.031 Uiso 1 1 calc R . .
C8 C 0.51392(11) 0.36652(12) 0.88368(13) 0.0187(4) Uani 1 1 d . . .
C9 C 0.46440(12) 0.49379(14) 0.87466(16) 0.0306(5) Uani 1 1 d . . .
H9A H 0.4506 0.4898 0.8079 0.046 Uiso 1 1 calc R . .
H9B H 0.4771 0.5475 0.8917 0.046 Uiso 1 1 calc R . .
H9C H 0.4270 0.4783 0.9020 0.046 Uiso 1 1 calc R . .
C10 C 0.59664(11) 0.32194(12) 1.02593(14) 0.0187(4) Uani 1 1 d . . .
C11 C 0.55251(13) 0.29091(15) 1.15856(14) 0.0312(6) Uani 1 1 d . . .
H11A H 0.5820 0.2465 1.1792 0.047 Uiso 1 1 calc R . .
H11B H 0.5091 0.2827 1.1749 0.047 Uiso 1 1 calc R . .
H11C H 0.5734 0.3383 1.1881 0.047 Uiso 1 1 calc R . .
C12 C 0.75975(11) 0.36005(13) 0.78887(14) 0.0204(5) Uani 1 1 d . . .
C13 C 0.82202(12) 0.37796(13) 0.84897(15) 0.0255(5) Uani 1 1 d . . .
H13 H 0.8431 0.3407 0.8926 0.031 Uiso 1 1 calc R . .
C14 C 0.85286(13) 0.45073(14) 0.84446(16) 0.0327(6) Uani 1 1 d . . .
H14 H 0.8947 0.4619 0.8847 0.039 Uiso 1 1 calc R . .
C15 C 0.82180(13) 0.50704(15) 0.78050(17) 0.0340(6) Uani 1 1 d . . .
H15 H 0.8425 0.5561 0.7778 0.041 Uiso 1 1 calc R . .
C16 C 0.76004(13) 0.48989(15) 0.72095(17) 0.0334(6) Uani 1 1 d . . .
H16 H 0.7388 0.5276 0.6780 0.040 Uiso 1 1 calc R . .
C17 C 0.72931(12) 0.41694(14) 0.72451(15) 0.0281(5) Uani 1 1 d . . .
H17 H 0.6878 0.4058 0.6834 0.034 Uiso 1 1 calc R . .
C18 C 0.68928(11) 0.21422(12) 0.64493(13) 0.0189(4) Uani 1 1 d . . .
C19 C 0.75552(11) 0.18697(13) 0.64449(14) 0.0221(5) Uani 1 1 d . . .
H19 H 0.7925 0.2022 0.6917 0.027 Uiso 1 1 calc R . .
C20 C 0.76595(11) 0.13729(13) 0.57352(14) 0.0240(5) Uani 1 1 d . A .
C21 C 0.71293(12) 0.11445(13) 0.50128(15) 0.0275(5) Uani 1 1 d . . .
H21 H 0.7205 0.0808 0.4544 0.033 Uiso 1 1 calc R . .
C22 C 0.64752(11) 0.14344(13) 0.50071(14) 0.0234(5) Uani 1 1 d . . .
C23 C 0.63552(11) 0.19189(12) 0.57034(14) 0.0207(5) Uani 1 1 d . . .
H23 H 0.5913 0.2102 0.5681 0.025 Uiso 1 1 calc R . .
C24 C 0.83677(13) 0.10692(15) 0.57864(16) 0.0312(6) Uani 1 1 d . . .
C25 C 0.58940(13) 0.12092(14) 0.42135(16) 0.0319(6) Uani 1 1 d . . .
F1 F 0.8634(4) 0.0690(4) 0.6607(3) 0.0431(14) Uani 0.70 1 d PD A 1
F2 F 0.8798(3) 0.1599(3) 0.5683(4) 0.0727(17) Uani 0.70 1 d PD A 1
F3 F 0.83839(16) 0.04952(18) 0.51357(18) 0.0400(7) Uani 0.70 1 d PD A 1
F1' F 0.8568(10) 0.0593(8) 0.6430(6) 0.041(3) Uani 0.30 1 d PDU A 2
F2' F 0.8862(8) 0.1729(6) 0.6019(7) 0.045(2) Uani 0.30 1 d PDU A 2
F3' F 0.8512(5) 0.0867(5) 0.5000(5) 0.059(2) Uani 0.30 1 d PDU A 2
F4 F 0.59091(9) 0.04511(9) 0.39855(12) 0.0591(5) Uani 1 1 d . . .
F5 F 0.59059(9) 0.16150(11) 0.34386(10) 0.0574(5) Uani 1 1 d . . .
F6 F 0.52798(7) 0.13436(10) 0.43945(10) 0.0488(4) Uani 1 1 d . . .
N1 N 0.67460(10) 0.25831(12) 0.71591(12) 0.0227(4) Uani 1 1 d . . .
H1N H 0.6361(12) 0.2786(13) 0.7053(15) 0.017(6) Uiso 1 1 d . . .
O1 O 0.46147(7) 0.33978(9) 0.83721(10) 0.0259(4) Uani 1 1 d . . .
O2 O 0.52244(7) 0.44230(9) 0.90830(10) 0.0245(4) Uani 1 1 d . . .
O3 O 0.54201(8) 0.29886(9) 1.05821(10) 0.0254(4) Uani 1 1 d . . .
O4 O 0.65081(8) 0.33934(9) 1.07471(10) 0.0277(4) Uani 1 1 d . . .

loop_
_atom_site_aniso_label
_atom_site_aniso_U_11
_atom_site_aniso_U_22
_atom_site_aniso_U_33
_atom_site_aniso_U_23
_atom_site_aniso_U_13
_atom_site_aniso_U_12
C1 0.0150(11) 0.0259(12) 0.0156(9) -0.0030(8) 0.0024(8) 0.0037(9)
C2 0.0169(11) 0.0191(11) 0.0153(10) -0.0019(8) 0.0022(8) 0.0009(8)
C3 0.0214(12) 0.0213(11) 0.0151(9) -0.0034(8) 0.0023(8) -0.0011(9)
C4 0.0213(12) 0.0200(11) 0.0197(10) -0.0023(8) 0.0043(8) -0.0026(9)
C5 0.0170(11) 0.0201(11) 0.0160(10) -0.0010(8) 0.0034(8) -0.0011(8)
C6 0.0198(11) 0.0185(11) 0.0166(9) -0.0001(8) 0.0044(8) -0.0016(8)
C7 0.0245(12) 0.0252(12) 0.0270(11) -0.0034(9) 0.0050(9) -0.0008(10)
C8 0.0211(12) 0.0221(11) 0.0142(9) 0.0003(8) 0.0069(8) -0.0017(9)
C9 0.0281(13) 0.0281(13) 0.0332(12) 0.0025(10) 0.0016(10) 0.0096(10)
C10 0.0208(12) 0.0180(11) 0.0183(10) 0.0003(8) 0.0064(9) 0.0033(9)
C11 0.0374(15) 0.0420(15) 0.0168(11) 0.0042(10) 0.0114(10) 0.0037(11)
C12 0.0218(11) 0.0242(11) 0.0183(10) -0.0006(8) 0.0110(9) 0.0028(9)
C13 0.0255(12) 0.0279(12) 0.0229(10) 0.0012(9) 0.0049(9) 0.0012(10)
C14 0.0332(14) 0.0348(14) 0.0305(12) -0.0060(10) 0.0081(10) -0.0070(11)
C15 0.0448(16) 0.0274(13) 0.0365(13) -0.0018(10) 0.0234(12) -0.0058(11)
C16 0.0401(15) 0.0329(14) 0.0312(13) 0.0092(11) 0.0167(11) 0.0045(11)
C17 0.0263(13) 0.0368(14) 0.0229(11) 0.0043(10) 0.0094(9) 0.0048(10)
C18 0.0223(12) 0.0190(11) 0.0165(10) 0.0028(8) 0.0068(8) 0.0017(9)
C19 0.0207(12) 0.0262(12) 0.0190(10) 0.0017(9) 0.0035(9) 0.0008(9)
C20 0.0256(12) 0.0278(12) 0.0205(10) 0.0022(9) 0.0091(9) 0.0051(10)
C21 0.0342(14) 0.0279(13) 0.0217(11) -0.0036(9) 0.0089(10) 0.0101(10)
C22 0.0266(12) 0.0234(12) 0.0186(10) 0.0002(9) 0.0019(9) 0.0040(9)
C23 0.0198(12) 0.0213(11) 0.0208(10) 0.0005(8) 0.0042(9) 0.0042(9)
C24 0.0317(14) 0.0378(14) 0.0263(12) 0.0004(11) 0.0114(10) 0.0104(11)
C25 0.0347(15) 0.0320(14) 0.0262(12) -0.0110(10) 0.0007(10) 0.0085(11)
F1 0.034(2) 0.068(3) 0.0243(14) -0.0013(16) 0.0000(14) 0.0253(19)
F2 0.036(3) 0.039(2) 0.158(5) 0.020(3) 0.052(4) 0.0061(16)
F3 0.0389(16) 0.0528(18) 0.0274(12) -0.0134(12) 0.0051(11) 0.0238(14)
F1' 0.036(5) 0.041(4) 0.047(5) 0.013(4) 0.009(4) 0.011(3)
F2' 0.030(3) 0.047(4) 0.057(4) 0.001(3) 0.010(3) 0.004(3)
F3' 0.049(4) 0.086(5) 0.045(3) -0.017(3) 0.018(3) 0.017(4)
F4 0.0589(11) 0.0377(9) 0.0642(11) -0.0271(8) -0.0215(8) 0.0133(8)
F5 0.0631(12) 0.0759(13) 0.0245(8) 0.0058(8) -0.0091(7) -0.0012(9)
F6 0.0287(8) 0.0676(11) 0.0441(9) -0.0254(8) -0.0047(7) 0.0029(7)
N1 0.0170(10) 0.0317(11) 0.0185(9) -0.0057(8) 0.0019(7) 0.0065(8)
O1 0.0185(8) 0.0307(9) 0.0264(8) -0.0020(7) 0.0007(7) -0.0021(7)
O2 0.0211(8) 0.0217(8) 0.0282(8) -0.0018(6) 0.0003(6) 0.0034(6)
O3 0.0260(9) 0.0345(9) 0.0172(7) 0.0030(6) 0.0080(6) -0.0037(7)
O4 0.0207(8) 0.0408(10) 0.0195(7) -0.0014(7) 0.0003(6) -0.0013(7)

loop_
_atom_type_symbol
_atom_type_description
_atom_type_scat_dispersion_real
_atom_type_scat_dispersion_imag
_atom_type_scat_source
C C 0.0033 0.0016 'International Tables Vol C Tables 4.2.6.8 and 6.1.1.4'
H H 0.0000 0.0000 'International Tables Vol C Tables 4.2.6.8 and 6.1.1.4'
N N 0.0061 0.0033 'International Tables Vol C Tables 4.2.6.8 and 6.1.1.4'
O O 0.0106 0.0060 'International Tables Vol C Tables 4.2.6.8 and 6.1.1.4'
F F 0.0171 0.0103 'International Tables Vol C Tables 4.2.6.8 and 6.1.1.4'

loop_
_geom_angle_atom_site_label_1
_geom_angle_atom_site_label_2
_geom_angle_atom_site_label_3
_geom_angle
N1 C1 C12 113.81(17)
N1 C1 C2 110.35(17)
C12 C1 C2 110.22(16)
C3 C2 C6 105.10(17)
C3 C2 C1 113.25(16)
C6 C2 C1 114.20(16)
C7 C3 C4 125.5(2)
C7 C3 C2 125.8(2)
C4 C3 C2 108.65(17)
C3 C4 C5 103.34(16)
C8 C5 C10 109.03(16)
C8 C5 C6 111.46(16)
C10 C5 C6 110.84(16)
C8 C5 C4 113.09(16)
C10 C5 C4 109.19(16)
C6 C5 C4 103.13(16)
C5 C6 C2 105.61(16)
O1 C8 O2 123.88(19)
O1 C8 C5 125.53(19)
O2 C8 C5 110.56(17)
O4 C10 O3 124.03(18)
O4 C10 C5 125.88(19)
O3 C10 C5 110.08(17)
C13 C12 C17 118.5(2)
C13 C12 C1 119.93(18)
C17 C12 C1 121.46(19)
C14 C13 C12 120.6(2)
C13 C14 C15 120.4(2)
C16 C15 C14 119.4(2)
C15 C16 C17 120.4(2)
C16 C17 C12 120.7(2)
N1 C18 C19 123.06(19)
N1 C18 C23 119.03(19)
C19 C18 C23 117.85(19)
C20 C19 C18 120.04(19)
C21 C20 C19 122.0(2)
C21 C20 C24 120.1(2)
C19 C20 C24 117.9(2)
C20 C21 C22 117.8(2)
C23 C22 C21 121.6(2)
C23 C22 C25 119.8(2)
C21 C22 C25 118.59(19)
C22 C23 C18 120.8(2)
F1' C24 F2 115.8(9)
F1' C24 F3' 114.3(9)
F2 C24 F3' 77.8(5)
F2 C24 F1 107.1(4)
F3' C24 F1 122.9(5)
F1' C24 F3 91.2(7)
F2 C24 F3 107.0(3)
F1 C24 F3 102.7(3)
F1' C24 F2' 103.2(7)
F3' C24 F2' 97.8(6)
F1 C24 F2' 92.3(7)
F3 C24 F2' 125.3(6)
F1' C24 C20 113.8(9)
F2 C24 C20 114.3(3)
F3' C24 C20 116.2(4)
F1 C24 C20 112.7(4)
F3 C24 C20 112.2(2)
F2' C24 C20 109.3(6)
F4 C25 F5 105.95(19)
F4 C25 F6 106.8(2)
F5 C25 F6 105.96(19)
F4 C25 C22 112.59(19)
F5 C25 C22 112.1(2)
F6 C25 C22 112.97(18)
C18 N1 C1 124.87(19)
C8 O2 C9 116.16(17)
C10 O3 C11 116.21(17)

loop_
_geom_bond_atom_site_label_1
_geom_bond_atom_site_label_2
_geom_bond_distance
C1 N1 1.445(3)
C1 C12 1.522(3)
C1 C2 1.546(3)
C2 C3 1.524(3)
C2 C6 1.539(3)
C3 C7 1.319(3)
C3 C4 1.506(3)
C4 C5 1.541(3)
C5 C8 1.512(3)
C5 C10 1.528(3)
C5 C6 1.540(3)
C8 O1 1.204(2)
C8 O2 1.330(2)
C9 O2 1.445(3)
C10 O4 1.194(2)
C10 O3 1.340(3)
C11 O3 1.448(2)
C12 C13 1.389(3)
C12 C17 1.389(3)
C13 C14 1.382(3)
C14 C15 1.383(3)
C15 C16 1.375(4)
C16 C17 1.382(3)
C18 N1 1.365(3)
C18 C19 1.402(3)
C18 C23 1.405(3)
C19 C20 1.389(3)
C20 C21 1.377(3)
C20 C24 1.490(3)
C21 C22 1.393(3)
C22 C23 1.371(3)
C22 C25 1.500(3)
C24 F1' 1.238(12)
C24 F2 1.273(5)
C24 F3' 1.297(7)
C24 F1 1.364(5)
C24 F3 1.366(4)
C24 F2' 1.478(11)
C25 F4 1.325(3)
C25 F5 1.333(3)
C25 F6 1.331(3)

loop_
_geom_torsion_atom_site_label_1
_geom_torsion_atom_site_label_2
_geom_torsion_atom_site_label_3
_geom_torsion_atom_site_label_4
_geom_torsion
N1 C1 C2 C3 49.4(2)
C12 C1 C2 C3 175.98(16)
N1 C1 C2 C6 -70.8(2)
C12 C1 C2 C6 55.7(2)
C6 C2 C3 C7 -170.4(2)
C1 C2 C3 C7 64.3(3)
C6 C2 C3 C4 6.9(2)
C1 C2 C3 C4 -118.44(18)
C7 C3 C4 C5 149.6(2)
C2 C3 C4 C5 -27.7(2)
C3 C4 C5 C8 157.88(16)
C3 C4 C5 C10 -80.55(19)
C3 C4 C5 C6 37.36(19)
C8 C5 C6 C2 -155.32(16)
C10 C5 C6 C2 83.05(19)
C4 C5 C6 C2 -33.69(19)
C3 C2 C6 C5 16.87(19)
C1 C2 C6 C5 141.59(17)
C10 C5 C8 O1 -118.5(2)
C6 C5 C8 O1 118.9(2)
C4 C5 C8 O1 3.2(3)
C10 C5 C8 O2 63.5(2)
C6 C5 C8 O2 -59.1(2)
C4 C5 C8 O2 -174.80(16)
C8 C5 C10 O4 -129.7(2)
C6 C5 C10 O4 -6.7(3)
C4 C5 C10 O4 106.2(2)
C8 C5 C10 O3 51.6(2)
C6 C5 C10 O3 174.69(16)
C4 C5 C10 O3 -72.4(2)
N1 C1 C12 C13 -159.61(19)
C2 C1 C12 C13 75.8(2)
N1 C1 C12 C17 24.7(3)
C2 C1 C12 C17 -99.9(2)
C17 C12 C13 C14 -0.1(3)
C1 C12 C13 C14 -176.0(2)
C12 C13 C14 C15 0.6(4)
C13 C14 C15 C16 -0.3(4)
C14 C15 C16 C17 -0.3(4)
C15 C16 C17 C12 0.8(4)
C13 C12 C17 C16 -0.5(3)
C1 C12 C17 C16 175.2(2)
N1 C18 C19 C20 175.1(2)
C23 C18 C19 C20 -2.2(3)
C18 C19 C20 C21 1.2(3)
C18 C19 C20 C24 -177.2(2)
C19 C20 C21 C22 0.5(3)
C24 C20 C21 C22 178.9(2)
C20 C21 C22 C23 -1.2(3)
C20 C21 C22 C25 178.5(2)
C21 C22 C23 C18 0.2(3)
C25 C22 C23 C18 -179.5(2)
N1 C18 C23 C22 -175.8(2)
C19 C18 C23 C22 1.5(3)
C21 C20 C24 F1' -109.7(7)
C19 C20 C24 F1' 68.7(7)
C21 C20 C24 F2 114.1(4)
C19 C20 C24 F2 -67.4(4)
C21 C20 C24 F3' 26.2(5)
C19 C20 C24 F3' -155.4(5)
C21 C20 C24 F1 -123.3(4)
C19 C20 C24 F1 55.1(4)
C21 C20 C24 F3 -7.9(3)
C19 C20 C24 F3 170.5(2)
C21 C20 C24 F2' 135.6(5)
C19 C20 C24 F2' -46.0(5)
C23 C22 C25 F4 -137.5(2)
C21 C22 C25 F4 42.8(3)
C23 C22 C25 F5 103.1(3)
C21 C22 C25 F5 -76.6(3)
C23 C22 C25 F6 -16.5(3)
C21 C22 C25 F6 163.8(2)
C19 C18 N1 C1 -0.6(3)
C23 C18 N1 C1 176.65(19)
C12 C1 N1 C18 88.7(3)
C2 C1 N1 C18 -146.8(2)
O1 C8 O2 C9 -0.9(3)
C5 C8 O2 C9 177.09(17)
O4 C10 O3 C11 -3.6(3)
C5 C10 O3 C11 175.00(18)
